data_4339490
loop_
_publ_author_name
'Li, Bin'
'Corbett, John D.'

_publ_section_title
;
 Syntheses and structures of new phases AeMxIn(4-x) (Ae = Sr, Ba; M = Mg,
 Zn): size effects and site preferences in BaAl4-type structures.
;
_journal_issue 21
_journal_name_full 'Inorganic chemistry'
_journal_page_first 8812
_journal_page_last 8818
_journal_paper_doi 10.1021/ic701127f
_journal_volume 46
_journal_year 2007
_chemical_formula_sum 'In3.15 Mg0.85 Sr'
_chemical_formula_weight 470.42
_chemical_name_systematic
; 
 ? 
;
_space_group_IT_number 119
_symmetry_cell_setting tetragonal
_symmetry_space_group_name_Hall 'I -4 -2'
_symmetry_space_group_name_H-M 'I -4 m 2'
_atom_sites_solution_primary direct
_atom_sites_solution_secondary difmap
_audit_creation_method SHELXL-97
_cell_angle_alpha 90.00
_cell_angle_beta 90.00
_cell_angle_gamma 90.00
_cell_formula_units_Z 2
_cell_length_a 4.7093(3)
_cell_length_b 4.7093(3)
_cell_length_c 12.5630(15)
_cell_measurement_reflns_used 1522
_cell_measurement_temperature 296(2)
_cell_measurement_theta_max 27.83
_cell_measurement_theta_min 3.24
_cell_volume 278.62(4)
_computing_cell_refinement 'Bruker SMART'
_computing_data_collection 'Bruker SMART'
_computing_data_reduction 'Bruker SAINT'
_computing_molecular_graphics 'Bruker SHELXTL'
_computing_publication_material 'Bruker SHELXTL'
_computing_structure_refinement 'SHELXL-97 (Sheldrick, 1997)'
_computing_structure_solution 'SHELXS-97 (Sheldrick, 1990)'
_diffrn_ambient_temperature 296(2)
_diffrn_measured_fraction_theta_full 0.984
_diffrn_measured_fraction_theta_max 0.984
_diffrn_measurement_device_type 'CCD area detector'
_diffrn_measurement_method 'phi and omega scans'
_diffrn_radiation_monochromator graphite
_diffrn_radiation_source 'fine-focus sealed tube'
_diffrn_radiation_type MoK\a
_diffrn_radiation_wavelength 0.71073
_diffrn_reflns_av_R_equivalents 0.0411
_diffrn_reflns_av_sigmaI/netI 0.0161
_diffrn_reflns_limit_h_max 6
_diffrn_reflns_limit_h_min -6
_diffrn_reflns_limit_k_max 6
_diffrn_reflns_limit_k_min -6
_diffrn_reflns_limit_l_max 16
_diffrn_reflns_limit_l_min -16
_diffrn_reflns_number 1609
_diffrn_reflns_theta_full 27.83
_diffrn_reflns_theta_max 27.83
_diffrn_reflns_theta_min 3.24
_exptl_absorpt_coefficient_mu 22.326
_exptl_absorpt_correction_T_max 0.3003
_exptl_absorpt_correction_T_min 0.2068
_exptl_absorpt_correction_type empirical
_exptl_crystal_colour silver
_exptl_crystal_density_diffrn 5.607
_exptl_crystal_density_meas ?
_exptl_crystal_density_method 'not measured'
_exptl_crystal_description irrdegular
_exptl_crystal_F_000 405
_exptl_crystal_size_max 0.17
_exptl_crystal_size_mid 0.13
_exptl_crystal_size_min 0.11
_refine_diff_density_max 0.577
_refine_diff_density_min -1.264
_refine_diff_density_rms 0.186
_refine_ls_abs_structure_details 'Flack H D (1983), Acta Cryst. A39, 876-881'
_refine_ls_abs_structure_Flack 0.48(4)
_refine_ls_extinction_coef 0.0207(16)
_refine_ls_extinction_expression Fc^*^=kFc[1+0.001xFc^2^\l^3^/sin(2\q)]^-1/4^
_refine_ls_extinction_method SHELXL
_refine_ls_goodness_of_fit_ref 1.168
_refine_ls_matrix_type full
_refine_ls_number_parameters 13
_refine_ls_number_reflns 208
_refine_ls_number_restraints 0
_refine_ls_restrained_S_all 1.168
_refine_ls_R_factor_all 0.0227
_refine_ls_R_factor_gt 0.0227
_refine_ls_shift/su_max 0.000
_refine_ls_shift/su_mean 0.000
_refine_ls_structure_factor_coef Fsqd
_refine_ls_weighting_details 'calc w=1/[\s^2^(Fo^2^)+(0.0170P)^2^+6.9632P] where P=(Fo^2^+2Fc^2^)/3'
_refine_ls_weighting_scheme calc
_refine_ls_wR_factor_gt 0.0546
_refine_ls_wR_factor_ref 0.0546
_reflns_number_gt 208
_reflns_number_total 208
_reflns_threshold_expression >2sigma(I)
_cod_data_source_file ic701127f.cif
_cod_data_source_block SrMg0.85In3.15
_cod_depositor_comments
;
The following automatic conversions were performed:

'_symmetry_cell_setting' value 'Tetragonal' changed to 'tetragonal'
according to
/usr/data/users/saulius/automatic-downloads/retrospective/ACS/lib/dictionaries/cif_core.dic
dictionary named 'cif_core.dic' version 2.4.2 from 2011-04-26.

Automatic conversion script
Id: cif_fix_values 2281 2013-09-26 08:29:07Z andrius 

The following automatic conversions were performed:

'_exptl_crystal_density_meas' value 'not measured' was changed to '?'
- the value is perceived as not measured.

Automatic conversion script
Id: cif_fix_values 3008 2015-01-20 13:52:24Z robertas 
;
_cod_original_sg_symbol_H-M I-4m2
_cod_database_code 4339490

loop_
_symmetry_equiv_pos_as_xyz
'x, y, z'
'-x, -y, z'
'y, -x, -z'
'-y, x, -z'
'x, -y, z'
'-x, y, z'
'y, x, -z'
'-y, -x, -z'
'x+1/2, y+1/2, z+1/2'
'-x+1/2, -y+1/2, z+1/2'
'y+1/2, -x+1/2, -z+1/2'
'-y+1/2, x+1/2, -z+1/2'
'x+1/2, -y+1/2, z+1/2'
'-x+1/2, y+1/2, z+1/2'
'y+1/2, x+1/2, -z+1/2'
'-y+1/2, -x+1/2, -z+1/2'

loop_
_atom_site_label
_atom_site_type_symbol
_atom_site_fract_x
_atom_site_fract_y
_atom_site_fract_z
_atom_site_U_iso_or_equiv
_atom_site_adp_type
_atom_site_occupancy
_atom_site_symmetry_multiplicity
_atom_site_calc_flag
_atom_site_refinement_flags
Sr Sr 0.0000 0.0000 0.0000 0.0184(4) Uani 1 8 d S
In1 In 0.0000 0.0000 0.61106(7) 0.0179(3) Uani 1 4 d S
In2 In 0.0000 0.5000 0.2500 0.0177(4) Uani 1 8 d S
Mg Mg 0.0000 0.5000 0.7500 0.0178(16) Uani 0.850(10) 8 d SP
In In 0.0000 0.5000 0.7500 0.0178(16) Uani 0.150(10) 8 d SP

loop_
_atom_site_aniso_label
_atom_site_aniso_U_11
_atom_site_aniso_U_22
_atom_site_aniso_U_33
_atom_site_aniso_U_23
_atom_site_aniso_U_13
_atom_site_aniso_U_12
Sr 0.0160(5) 0.0160(5) 0.0233(9) 0.000 0.000 0.000
In1 0.0177(6) 0.0230(7) 0.0129(4) 0.000 0.000 0.000
In2 0.0173(5) 0.0173(5) 0.0187(7) 0.000 0.000 0.000
Mg 0.0178(19) 0.0178(19) 0.018(3) 0.000 0.000 0.000
In 0.0178(19) 0.0178(19) 0.018(3) 0.000 0.000 0.000

loop_
_atom_type_symbol
_atom_type_description
_atom_type_scat_dispersion_real
_atom_type_scat_dispersion_imag
_atom_type_scat_source
Mg Mg 0.0486 0.0363 'International Tables Vol C Tables 4.2.6.8 and 6.1.1.4'
Sr Sr -1.5307 3.2498 'International Tables Vol C Tables 4.2.6.8 and 6.1.1.4'
In In -0.7276 1.3100 'International Tables Vol C Tables 4.2.6.8 and 6.1.1.4'

loop_
_geom_angle_atom_site_label_1
_geom_angle_atom_site_label_2
_geom_angle_atom_site_label_3
_geom_angle
_geom_angle_site_symmetry_1
_geom_angle_site_symmetry_3
In1 Sr In1 180.00(3) 11_445 9_554
In1 Sr In1 134.53(3) 11_445 11
In1 Sr In1 45.47(3) 9_554 11
In1 Sr In1 45.47(3) 11_445 9_444
In1 Sr In1 134.53(3) 9_554 9_444
In1 Sr In1 180.00(3) 11 9_444
In1 Sr In1 81.411(9) 11_445 11_455
In1 Sr In1 98.589(9) 9_554 11_455
In1 Sr In1 81.411(9) 11 11_455
In1 Sr In1 98.589(9) 9_444 11_455
In1 Sr In1 81.411(9) 11_445 11_545
In1 Sr In1 98.589(9) 9_554 11_545
In1 Sr In1 81.411(9) 11 11_545
In1 Sr In1 98.589(9) 9_444 11_545
In1 Sr In1 134.53(3) 11_455 11_545
In1 Sr In1 98.589(9) 11_445 9_454
In1 Sr In1 81.411(9) 9_554 9_454
In1 Sr In1 98.589(9) 11 9_454
In1 Sr In1 81.411(9) 9_444 9_454
In1 Sr In1 45.47(3) 11_455 9_454
In1 Sr In1 180.00(3) 11_545 9_454
In1 Sr In1 98.589(9) 11_445 9_544
In1 Sr In1 81.411(9) 9_554 9_544
In1 Sr In1 98.589(9) 11 9_544
In1 Sr In1 81.411(9) 9_444 9_544
In1 Sr In1 180.00(3) 11_455 9_544
In1 Sr In1 45.47(3) 11_545 9_544
In1 Sr In1 134.53(3) 9_454 9_544
In1 Sr In 134.460(10) 11_445 9_544
In1 Sr In 45.540(10) 9_554 9_544
In1 Sr In 85.296(13) 11 9_544
In1 Sr In 94.704(13) 9_444 9_544
In1 Sr In 134.460(10) 11_455 9_544
In1 Sr In 85.296(13) 11_545 9_544
In1 Sr In 94.704(13) 9_454 9_544
In1 Sr In 45.540(10) 9_544 9_544
In1 Sr In 45.540(10) 11_445 1_544
In1 Sr In 134.460(10) 9_554 1_544
In1 Sr In 94.704(13) 11 1_544
In1 Sr In 85.296(13) 9_444 1_544
In1 Sr In 94.704(13) 11_455 1_544
In1 Sr In 45.540(10) 11_545 1_544
In1 Sr In 134.460(10) 9_454 1_544
In1 Sr In 85.296(13) 9_544 1_544
In Sr In 129.805(5) 9_544 1_544
In1 Sr In2 134.460(10) 11_445 .
In1 Sr In2 45.540(10) 9_554 .
In1 Sr In2 85.296(13) 11 .
In1 Sr In2 94.704(13) 9_444 .
In1 Sr In2 85.296(13) 11_455 .
In1 Sr In2 134.460(10) 11_545 .
In1 Sr In2 45.540(10) 9_454 .
In1 Sr In2 94.704(13) 9_544 .
In Sr In2 50.195(5) 9_544 .
In Sr In2 180.0 1_544 .
In1 Sr Mg 134.460(10) 11_445 9_544
In1 Sr Mg 45.540(10) 9_554 9_544
In1 Sr Mg 85.296(13) 11 9_544
In1 Sr Mg 94.704(13) 9_444 9_544
In1 Sr Mg 134.460(10) 11_455 9_544
In1 Sr Mg 85.296(13) 11_545 9_544
In1 Sr Mg 94.704(13) 9_454 9_544
In1 Sr Mg 45.540(10) 9_544 9_544
In Sr Mg 0.0 9_544 9_544
In Sr Mg 129.805(5) 1_544 9_544
In2 Sr Mg 50.195(5) . 9_544
In1 In1 In2 126.550(14) 3_556 9_545
In1 In1 Mg 126.550(14) 3_556 .
In2 In1 Mg 69.228(15) 9_545 .
In1 In1 In 126.550(14) 3_556 1_545
In2 In1 In 69.228(15) 9_545 1_545
Mg In1 In 106.90(3) . 1_545
In1 In1 Mg 126.550(14) 3_556 1_545
In2 In1 Mg 69.228(15) 9_545 1_545
Mg In1 Mg 106.90(3) . 1_545
In In1 Mg 0.0 1_545 1_545
In1 In1 In2 126.550(14) 3_556 9_445
In2 In1 In2 106.90(3) 9_545 9_445
Mg In1 In2 69.228(15) . 9_445
In In1 In2 69.228(15) 1_545 9_445
Mg In1 In2 69.228(15) 1_545 9_445
In1 In1 Sr 67.267(13) 3_556 9_445
In2 In1 Sr 138.943(8) 9_545 9_445
Mg In1 Sr 138.943(8) . 9_445
In In1 Sr 72.915(5) 1_545 9_445
Mg In1 Sr 72.915(5) 1_545 9_445
In2 In1 Sr 72.915(5) 9_445 9_445
In1 In1 Sr 67.267(13) 3_556 9
In2 In1 Sr 72.915(5) 9_545 9
Mg In1 Sr 72.915(5) . 9
In In1 Sr 138.943(8) 1_545 9
Mg In1 Sr 138.943(8) 1_545 9
In2 In1 Sr 138.943(8) 9_445 9
Sr In1 Sr 134.53(3) 9_445 9
In1 In1 Sr 67.267(13) 3_556 9_455
In2 In1 Sr 138.943(8) 9_545 9_455
Mg In1 Sr 72.915(5) . 9_455
In In1 Sr 138.943(8) 1_545 9_455
Mg In1 Sr 138.943(8) 1_545 9_455
In2 In1 Sr 72.915(5) 9_445 9_455
Sr In1 Sr 81.411(9) 9_445 9_455
Sr In1 Sr 81.411(9) 9 9_455
In1 In1 Sr 67.267(13) 3_556 9_545
In2 In1 Sr 72.915(5) 9_545 9_545
Mg In1 Sr 138.943(8) . 9_545
In In1 Sr 72.915(5) 1_545 9_545
Mg In1 Sr 72.915(5) 1_545 9_545
In2 In1 Sr 138.943(8) 9_445 9_545
Sr In1 Sr 81.411(9) 9_445 9_545
Sr In1 Sr 81.411(9) 9 9_545
Sr In1 Sr 134.53(3) 9_455 9_545
In1 In2 In1 110.772(15) 3_566 9_454
In1 In2 In1 106.90(3) 3_566 3_556
In1 In2 In1 110.772(15) 9_454 3_556
In1 In2 In1 110.772(15) 3_566 9_554
In1 In2 In1 106.90(3) 9_454 9_554
In1 In2 In1 110.772(15) 3_556 9_554
In1 In2 In 55.386(7) 3_566 9_554
In1 In2 In 124.614(7) 9_454 9_554
In1 In2 In 124.614(7) 3_556 9_554
In1 In2 In 55.386(7) 9_554 9_554
In1 In2 In 124.614(7) 3_566 9_444
In1 In2 In 55.386(7) 9_454 9_444
In1 In2 In 55.386(7) 3_556 9_444
In1 In2 In 124.614(7) 9_554 9_444
In In2 In 180.0 9_554 9_444
In1 In2 Mg 55.386(7) 3_566 9_554
In1 In2 Mg 124.614(7) 9_454 9_554
In1 In2 Mg 124.614(7) 3_556 9_554
In1 In2 Mg 55.386(7) 9_554 9_554
In In2 Mg 0.0 9_554 9_554
In In2 Mg 180.0 9_444 9_554
In1 In2 Mg 124.614(7) 3_566 9_444
In1 In2 Mg 55.386(7) 9_454 9_444
In1 In2 Mg 55.386(7) 3_556 9_444
In1 In2 Mg 124.614(7) 9_554 9_444
In In2 Mg 180.0 9_554 9_444
In In2 Mg 0.0 9_444 9_444
Mg In2 Mg 180.0 9_554 9_444
In1 In2 In 55.386(7) 3_566 9_454
In1 In2 In 55.386(7) 9_454 9_454
In1 In2 In 124.614(7) 3_556 9_454
In1 In2 In 124.614(7) 9_554 9_454
In In2 In 90.0 9_554 9_454
In In2 In 90.0 9_444 9_454
Mg In2 In 90.0 9_554 9_454
Mg In2 In 90.0 9_444 9_454
In1 In2 In 124.614(7) 3_566 9_544
In1 In2 In 124.614(7) 9_454 9_544
In1 In2 In 55.386(7) 3_556 9_544
In1 In2 In 55.386(7) 9_554 9_544
In In2 In 90.0 9_554 9_544
In In2 In 90.0 9_444 9_544
Mg In2 In 90.0 9_554 9_544
Mg In2 In 90.0 9_444 9_544
In In2 In 180.0 9_454 9_544
In1 In2 Mg 124.614(7) 3_566 9_544
In1 In2 Mg 124.614(7) 9_454 9_544
In1 In2 Mg 55.386(7) 3_556 9_544
In1 In2 Mg 55.386(7) 9_554 9_544
In In2 Mg 90.0 9_554 9_544
In In2 Mg 90.0 9_444 9_544
Mg In2 Mg 90.0 9_554 9_544
Mg In2 Mg 90.0 9_444 9_544
In In2 Mg 180.0 9_454 9_544
In In2 Mg 0.0 9_544 9_544
In1 In2 Mg 55.386(7) 3_566 9_454
In1 In2 Mg 55.386(7) 9_454 9_454
In1 In2 Mg 124.614(7) 3_556 9_454
In1 In2 Mg 124.614(7) 9_554 9_454
In In2 Mg 90.0 9_554 9_454
In In2 Mg 90.0 9_444 9_454
Mg In2 Mg 90.0 9_554 9_454
Mg In2 Mg 90.0 9_444 9_454
In In2 Mg 0.0 9_454 9_454
In In2 Mg 180.0 9_544 9_454
Mg In2 Mg 180.0 9_544 9_454
In1 Mg In1 110.772(15) 11_556 .
In1 Mg In1 106.90(3) 11_556 11_456
In1 Mg In1 110.772(15) . 11_456
In1 Mg In1 110.772(15) 11_556 1_565
In1 Mg In1 106.90(3) . 1_565
In1 Mg In1 110.772(15) 11_456 1_565
In1 Mg In2 55.386(7) 11_556 9
In1 Mg In2 124.614(7) . 9
In1 Mg In2 124.614(7) 11_456 9
In1 Mg In2 55.386(7) 1_565 9
In1 Mg In2 124.614(7) 11_556 9_445
In1 Mg In2 55.386(7) . 9_445
In1 Mg In2 55.386(7) 11_456 9_445
In1 Mg In2 124.614(7) 1_565 9_445
In2 Mg In2 180.0 9 9_445
In1 Mg In2 124.614(7) 11_556 9_455
In1 Mg In2 124.614(7) . 9_455
In1 Mg In2 55.386(7) 11_456 9_455
In1 Mg In2 55.386(7) 1_565 9_455
In2 Mg In2 90.0 9 9_455
In2 Mg In2 90.0 9_445 9_455
In1 Mg In2 55.386(7) 11_556 9_545
In1 Mg In2 55.386(7) . 9_545
In1 Mg In2 124.614(7) 11_456 9_545
In1 Mg In2 124.614(7) 1_565 9_545
In2 Mg In2 90.0 9 9_545
In2 Mg In2 90.0 9_445 9_545
In2 Mg In2 180.0 9_455 9_545
In1 Mg Sr 61.544(11) 11_556 1_566
In1 Mg Sr 163.409(14) . 1_566
In1 Mg Sr 61.544(11) 11_456 1_566
In1 Mg Sr 89.690(16) 1_565 1_566
In2 Mg Sr 64.903(2) 9 1_566
In2 Mg Sr 115.097(2) 9_445 1_566
In2 Mg Sr 64.903(2) 9_455 1_566
In2 Mg Sr 115.097(2) 9_545 1_566
In1 Mg Sr 163.409(14) 11_556 9_455
In1 Mg Sr 61.544(11) . 9_455
In1 Mg Sr 89.690(16) 11_456 9_455
In1 Mg Sr 61.544(11) 1_565 9_455
In2 Mg Sr 115.097(2) 9 9_455
In2 Mg Sr 64.903(2) 9_445 9_455
In2 Mg Sr 64.903(2) 9_455 9_455
In2 Mg Sr 115.097(2) 9_545 9_455
Sr Mg Sr 129.805(5) 1_566 9_455
In1 Mg Sr 89.690(16) 11_556 9
In1 Mg Sr 61.544(11) . 9
In1 Mg Sr 163.409(14) 11_456 9
In1 Mg Sr 61.544(11) 1_565 9
In2 Mg Sr 64.903(2) 9 9
In2 Mg Sr 115.097(2) 9_445 9
In2 Mg Sr 115.097(2) 9_455 9
In2 Mg Sr 64.903(2) 9_545 9
Sr Mg Sr 129.805(5) 1_566 9
Sr Mg Sr 73.718(7) 9_455 9
In1 Mg Sr 61.544(11) 11_556 1_556
In1 Mg Sr 89.690(16) . 1_556
In1 Mg Sr 61.544(11) 11_456 1_556
In1 Mg Sr 163.409(14) 1_565 1_556
In2 Mg Sr 115.097(2) 9 1_556
In2 Mg Sr 64.903(2) 9_445 1_556
In2 Mg Sr 115.097(2) 9_455 1_556
In2 Mg Sr 64.903(2) 9_545 1_556
Sr Mg Sr 73.718(7) 1_566 1_556
Sr Mg Sr 129.805(5) 9_455 1_556
Sr Mg Sr 129.805(5) 9 1_556

loop_
_geom_bond_atom_site_label_1
_geom_bond_atom_site_label_2
_geom_bond_distance
_geom_bond_site_symmetry_2
Sr In1 3.6105(4) 11_445
Sr In1 3.6105(4) 9_554
Sr In1 3.6105(4) 11
Sr In1 3.6105(4) 9_444
Sr In1 3.6105(4) 11_455
Sr In1 3.6105(4) 11_545
Sr In1 3.6105(4) 9_454
Sr In1 3.6105(4) 9_544
Sr In 3.9254(3) 9_544
Sr In 3.9254(3) 1_544
Sr In2 3.9254(3) .
Sr Mg 3.9254(3) 9_544
In1 In1 2.7905(18) 3_556
In1 In2 2.9311(6) 9_545
In1 Mg 2.9311(6) .
In1 In 2.9311(5) 1_545
In1 Mg 2.9311(5) 1_545
In1 In2 2.9311(5) 9_445
In1 Sr 3.6105(4) 9_445
In1 Sr 3.6105(4) 9
In1 Sr 3.6105(4) 9_455
In1 Sr 3.6105(4) 9_545
In2 In1 2.9311(6) 3_566
In2 In1 2.9311(6) 9_454
In2 In1 2.9311(5) 3_556
In2 In1 2.9311(5) 9_554
In2 In 3.3300(2) 9_554
In2 In 3.3300(2) 9_444
In2 Mg 3.3300(2) 9_554
In2 Mg 3.3300(2) 9_444
In2 In 3.3300(2) 9_454
In2 In 3.3300(2) 9_544
In2 Mg 3.3300(2) 9_544
In2 Mg 3.3300(2) 9_454
Mg In1 2.9311(6) 11_556
Mg In1 2.9311(6) 11_456
Mg In1 2.9311(6) 1_565
Mg In2 3.3300(2) 9
Mg In2 3.3300(2) 9_445
Mg In2 3.3300(2) 9_455
Mg In2 3.3300(2) 9_545
Mg Sr 3.9254(3) 1_566
Mg Sr 3.9254(3) 9_455
Mg Sr 3.9254(3) 9
Mg Sr 3.9254(3) 1_556
